data_4340517
loop_
_publ_author_name
'Lin, Xinsong'
'Tabassum, Danisa'
'Rudyk, Brent W.'
'Mar, Arthur'

_publ_section_title
;
 Manganese-Substituted Rare-Earth Zinc Arsenides RE1-yMnxZn2-xAs2 (RE =
 Eu-Lu) and RE2-yMnxZn4-xAs4 (RE = La-Nd, Sm, Gd).
;
_journal_issue 16
_journal_name_full 'Inorganic chemistry'
_journal_page_first 8431
_journal_page_last 8441
_journal_paper_doi 10.1021/ic501053v
_journal_volume 53
_journal_year 2014
_chemical_formula_structural 'Yb0.95 Mn0.30 Zn1.70 As2'
_chemical_formula_sum 'As2 Mn0.3 Yb0.95 Zn1.7'
_chemical_formula_weight 441.84
_chemical_name_common 'ytterbium manganese zinc arsenide (0.9/0.3/1.7/2)'
_chemical_name_systematic 'ytterbium manganese zinc arsenide (0.9/0.3/1.7/2)'
_space_group_IT_number 164
_symmetry_cell_setting trigonal
_symmetry_space_group_name_Hall '-P 3 2"'
_symmetry_space_group_name_H-M 'P -3 m 1'
_atom_sites_solution_primary direct
_atom_sites_solution_secondary difmap
_audit_creation_method SHELXL-97
_cell_angle_alpha 90.00
_cell_angle_beta 90.00
_cell_angle_gamma 120.00
_cell_formula_units_Z 1
_cell_length_a 4.1682(6)
_cell_length_b 4.1682(6)
_cell_length_c 6.9478(10)
_cell_measurement_reflns_used 826
_cell_measurement_temperature 296(2)
_cell_measurement_theta_max 32.19
_cell_measurement_theta_min 2.93
_cell_volume 104.54(3)
_computing_cell_refinement 'Bruker SAINT 7.68A (Bruker, 2009)'
_computing_data_collection 'Bruker SMART 5.054 (Bruker, 1999)'
_computing_data_reduction 'Bruker SAINT 7.68A'
_computing_molecular_graphics 'ATOMS 5.1 (Dowty, 1999)'
_computing_publication_material 'Bruker SHELXTL 6.12'
_computing_structure_refinement 'Bruker SHELXTL 6.12'
_computing_structure_solution 'Bruker SHELXTL 6.12'
_diffrn_ambient_temperature 296(2)
_diffrn_measured_fraction_theta_full 1.000
_diffrn_measured_fraction_theta_max 1.000
_diffrn_measurement_device_type 'Bruker PLATFORM/SMART APEX II CCD'
_diffrn_measurement_method '\w scans'
_diffrn_radiation_monochromator graphite
_diffrn_radiation_source 'fine-focus sealed tube'
_diffrn_radiation_type MoK\a
_diffrn_radiation_wavelength 0.71073
_diffrn_reflns_av_R_equivalents 0.0397
_diffrn_reflns_av_sigmaI/netI 0.0204
_diffrn_reflns_limit_h_max 6
_diffrn_reflns_limit_h_min -6
_diffrn_reflns_limit_k_max 6
_diffrn_reflns_limit_k_min -6
_diffrn_reflns_limit_l_max 10
_diffrn_reflns_limit_l_min -10
_diffrn_reflns_number 1485
_diffrn_reflns_theta_full 33.16
_diffrn_reflns_theta_max 33.16
_diffrn_reflns_theta_min 2.93
_exptl_absorpt_coefficient_mu 47.115
_exptl_absorpt_correction_T_max 0.3398
_exptl_absorpt_correction_T_min 0.2263
_exptl_absorpt_correction_type numerical
_exptl_absorpt_process_details 'Bruker SHELXTL 6.12 (Sheldrick, 2001)'
_exptl_crystal_colour black
_exptl_crystal_density_diffrn 7.018
_exptl_crystal_density_method 'not measured'
_exptl_crystal_description irregular
_exptl_crystal_F_000 191
_exptl_crystal_size_max 0.05
_exptl_crystal_size_mid 0.04
_exptl_crystal_size_min 0.04
_refine_diff_density_max 1.422
_refine_diff_density_min -1.597
_refine_diff_density_rms 0.263
_refine_ls_extinction_coef 0.059(4)
_refine_ls_extinction_expression Fc^*^=kFc[1+0.001xFc^2^\l^3^/sin(2\q)]^-1/4^
_refine_ls_extinction_method SHELXL
_refine_ls_goodness_of_fit_ref 1.156
_refine_ls_matrix_type full
_refine_ls_number_parameters 12
_refine_ls_number_reflns 186
_refine_ls_number_restraints 0
_refine_ls_restrained_S_all 1.156
_refine_ls_R_factor_all 0.0208
_refine_ls_R_factor_gt 0.0181
_refine_ls_shift/su_max 0.000
_refine_ls_shift/su_mean 0.000
_refine_ls_structure_factor_coef Fsqd
_refine_ls_weighting_details 'calc w=1/[\s^2^(Fo^2^)+(0.0199P)^2^+0.0000P] where P=(Fo^2^+2Fc^2^)/3'
_refine_ls_weighting_scheme calc
_refine_ls_wR_factor_gt 0.0392
_refine_ls_wR_factor_ref 0.0400
_reflns_number_gt 168
_reflns_number_total 186
_reflns_threshold_expression I>2\s(I)
_cod_data_source_file ic501053v_si_002.cif
_cod_data_source_block Yb(Mn,Zn)2As2
_cod_depositor_comments 'Adding full bibliography for 4340510--4340524.cif.'
_cod_original_formula_sum 'As2 Mn0.30 Yb0.95 Zn1.70'
_cod_database_code 4340517

loop_
_symmetry_equiv_pos_as_xyz
'x, y, z'
'-y, x-y, z'
'-x+y, -x, z'
'y, x, -z'
'x-y, -y, -z'
'-x, -x+y, -z'
'-x, -y, -z'
'y, -x+y, -z'
'x-y, x, -z'
'-y, -x, z'
'-x+y, y, z'
'x, x-y, z'

loop_
_atom_site_label
_atom_site_type_symbol
_atom_site_fract_x
_atom_site_fract_y
_atom_site_fract_z
_atom_site_U_iso_or_equiv
_atom_site_adp_type
_atom_site_occupancy
_atom_site_symmetry_multiplicity
_atom_site_calc_flag
_atom_site_refinement_flags
Yb Yb 0.0000 0.0000 0.0000 0.01103(18) Uani 0.945(4) 12 d SP
Mn Mn 0.3333 0.6667 0.63102(15) 0.0122(3) Uani 0.16(3) 6 d SP
Zn Zn 0.3333 0.6667 0.63102(15) 0.0122(3) Uani 0.84(3) 6 d SP
As As 0.3333 0.6667 0.25508(11) 0.0094(3) Uani 1 6 d S

loop_
_atom_site_aniso_label
_atom_site_aniso_U_11
_atom_site_aniso_U_22
_atom_site_aniso_U_33
_atom_site_aniso_U_23
_atom_site_aniso_U_13
_atom_site_aniso_U_12
Yb 0.0109(2) 0.0109(2) 0.0113(3) 0.000 0.000 0.00544(10)
Mn 0.0111(3) 0.0111(3) 0.0145(5) 0.000 0.000 0.00553(17)
Zn 0.0111(3) 0.0111(3) 0.0145(5) 0.000 0.000 0.00553(17)
As 0.0092(3) 0.0092(3) 0.0100(4) 0.000 0.000 0.00458(15)

loop_
_atom_type_symbol
_atom_type_description
_atom_type_scat_dispersion_real
_atom_type_scat_dispersion_imag
_atom_type_scat_source
Mn Mn 0.3368 0.7283 'International Tables Vol C Tables 4.2.6.8 and 6.1.1.4'
Zn Zn 0.2839 1.4301 'International Tables Vol C Tables 4.2.6.8 and 6.1.1.4'
As As 0.0499 2.0058 'International Tables Vol C Tables 4.2.6.8 and 6.1.1.4'
Yb Yb -0.3850 5.5486 'International Tables Vol C Tables 4.2.6.8 and 6.1.1.4'

loop_
_geom_angle_atom_site_label_1
_geom_angle_atom_site_label_2
_geom_angle_atom_site_label_3
_geom_angle
_geom_angle_site_symmetry_1
_geom_angle_site_symmetry_3
As Yb As 88.427(18) 7 7_665
As Yb As 91.573(18) 7 1_445
As Yb As 180.00(2) 7_665 1_445
As Yb As 180.0 7 .
As Yb As 91.573(18) 7_665 .
As Yb As 88.427(18) 1_445 .
As Yb As 88.427(18) 7 7_565
As Yb As 88.427(18) 7_665 7_565
As Yb As 91.573(18) 1_445 7_565
As Yb As 91.573(18) . 7_565
As Yb As 91.573(18) 7 1_545
As Yb As 91.573(18) 7_665 1_545
As Yb As 88.427(18) 1_445 1_545
As Yb As 88.427(18) . 1_545
As Yb As 180.0 7_565 1_545
As Yb Zn 135.064(8) 7 7_666
As Yb Zn 83.180(19) 7_665 7_666
As Yb Zn 96.820(19) 1_445 7_666
As Yb Zn 44.936(7) . 7_666
As Yb Zn 135.063(8) 7_565 7_666
As Yb Zn 44.937(7) 1_545 7_666
As Yb Zn 44.936(7) 7 1_444
As Yb Zn 96.820(19) 7_665 1_444
As Yb Zn 83.180(19) 1_445 1_444
As Yb Zn 135.064(8) . 1_444
As Yb Zn 44.937(7) 7_565 1_444
As Yb Zn 135.063(8) 1_545 1_444
Zn Yb Zn 180.00(2) 7_666 1_444
As Yb Mn 44.936(7) 7 1_444
As Yb Mn 96.820(19) 7_665 1_444
As Yb Mn 83.180(19) 1_445 1_444
As Yb Mn 135.064(8) . 1_444
As Yb Mn 44.937(7) 7_565 1_444
As Yb Mn 135.063(8) 1_545 1_444
Zn Yb Mn 180.00(2) 7_666 1_444
Zn Yb Mn 0.00(2) 1_444 1_444
As Yb Mn 135.064(8) 7 7_666
As Yb Mn 83.180(19) 7_665 7_666
As Yb Mn 96.820(19) 1_445 7_666
As Yb Mn 44.936(7) . 7_666
As Yb Mn 135.063(8) 7_565 7_666
As Yb Mn 44.937(7) 1_545 7_666
Zn Yb Mn 0.00(2) 7_666 7_666
Zn Yb Mn 180.0 1_444 7_666
Mn Yb Mn 180.0 1_444 7_666
As Yb Zn 83.180(19) 7 7_556
As Yb Zn 135.064(7) 7_665 7_556
As Yb Zn 44.936(7) 1_445 7_556
As Yb Zn 96.820(19) . 7_556
As Yb Zn 135.063(8) 7_565 7_556
As Yb Zn 44.937(7) 1_545 7_556
Zn Yb Zn 72.70(2) 7_666 7_556
Zn Yb Zn 107.30(2) 1_444 7_556
Mn Yb Zn 107.30(2) 1_444 7_556
Mn Yb Zn 72.70(2) 7_666 7_556
As Yb Mn 83.180(19) 7 7_556
As Yb Mn 135.064(7) 7_665 7_556
As Yb Mn 44.936(7) 1_445 7_556
As Yb Mn 96.820(19) . 7_556
As Yb Mn 135.063(8) 7_565 7_556
As Yb Mn 44.937(7) 1_545 7_556
Zn Yb Mn 72.70(2) 7_666 7_556
Zn Yb Mn 107.30(2) 1_444 7_556
Mn Yb Mn 107.30(2) 1_444 7_556
Mn Yb Mn 72.70(2) 7_666 7_556
Zn Yb Mn 0.0 7_556 7_556
As Mn As 110.71(3) 7_666 7_676
As Mn As 110.71(3) 7_666 7_566
As Mn As 110.71(3) 7_676 7_566
As Mn As 108.20(3) 7_666 .
As Mn As 108.20(3) 7_676 .
As Mn As 108.20(3) 7_566 .
As Mn Zn 55.31(2) 7_666 7_666
As Mn Zn 124.560(17) 7_676 7_666
As Mn Zn 124.560(17) 7_566 7_666
As Mn Zn 52.89(3) . 7_666
As Mn Mn 55.31(2) 7_666 7_666
As Mn Mn 124.560(17) 7_676 7_666
As Mn Mn 124.560(17) 7_566 7_666
As Mn Mn 52.89(3) . 7_666
Zn Mn Mn 0.00(3) 7_666 7_666
As Mn Mn 124.560(17) 7_666 7_566
As Mn Mn 124.559(17) 7_676 7_566
As Mn Mn 55.31(2) 7_566 7_566
As Mn Mn 52.89(3) . 7_566
Zn Mn Mn 87.36(5) 7_666 7_566
Mn Mn Mn 87.36(5) 7_666 7_566
As Mn Zn 124.560(17) 7_666 7_566
As Mn Zn 124.559(17) 7_676 7_566
As Mn Zn 55.31(2) 7_566 7_566
As Mn Zn 52.89(3) . 7_566
Zn Mn Zn 87.36(5) 7_666 7_566
Mn Mn Zn 87.36(5) 7_666 7_566
Mn Mn Zn 0.0 7_566 7_566
As Mn Zn 124.560(17) 7_666 7_676
As Mn Zn 55.31(2) 7_676 7_676
As Mn Zn 124.559(17) 7_566 7_676
As Mn Zn 52.89(3) . 7_676
Zn Mn Zn 87.36(5) 7_666 7_676
Mn Mn Zn 87.36(5) 7_666 7_676
Mn Mn Zn 87.36(5) 7_566 7_676
Zn Mn Zn 87.36(5) 7_566 7_676
As Mn Mn 124.560(17) 7_666 7_676
As Mn Mn 55.31(2) 7_676 7_676
As Mn Mn 124.559(17) 7_566 7_676
As Mn Mn 52.89(3) . 7_676
Zn Mn Mn 87.36(5) 7_666 7_676
Mn Mn Mn 87.36(5) 7_666 7_676
Mn Mn Mn 87.36(5) 7_566 7_676
Zn Mn Mn 87.36(5) 7_566 7_676
Zn Mn Mn 0.00(3) 7_676 7_676
As Mn Yb 56.438(19) 7_666 1_666
As Mn Yb 56.438(19) 7_676 1_666
As Mn Yb 114.99(4) 7_566 1_666
As Mn Yb 136.811(13) . 1_666
Zn Mn Yb 99.612(19) 7_666 1_666
Mn Mn Yb 99.612(19) 7_666 1_666
Mn Mn Yb 170.30(4) 7_566 1_666
Zn Mn Yb 170.30(4) 7_566 1_666
Zn Mn Yb 99.612(19) 7_676 1_666
Mn Mn Yb 99.612(19) 7_676 1_666
As Mn Yb 114.99(4) 7_666 1_566
As Mn Yb 56.437(19) 7_676 1_566
As Mn Yb 56.438(19) 7_566 1_566
As Mn Yb 136.811(13) . 1_566
Zn Mn Yb 170.30(4) 7_666 1_566
Mn Mn Yb 170.30(4) 7_666 1_566
Mn Mn Yb 99.611(19) 7_566 1_566
Zn Mn Yb 99.611(19) 7_566 1_566
Zn Mn Yb 99.611(19) 7_676 1_566
Mn Mn Yb 99.611(19) 7_676 1_566
Yb Mn Yb 72.70(2) 1_666 1_566
Zn As Mn 0.00(4) 7_666 7_666
Zn As Zn 110.71(3) 7_666 7_676
Mn As Zn 110.71(3) 7_666 7_676
Zn As Mn 110.71(3) 7_666 7_676
Mn As Mn 110.71(3) 7_666 7_676
Zn As Mn 0.00(4) 7_676 7_676
Zn As Zn 110.71(3) 7_666 7_566
Mn As Zn 110.71(3) 7_666 7_566
Zn As Zn 110.71(3) 7_676 7_566
Mn As Zn 110.71(3) 7_676 7_566
Zn As Mn 110.71(3) 7_666 7_566
Mn As Mn 110.71(3) 7_666 7_566
Zn As Mn 110.71(3) 7_676 7_566
Mn As Mn 110.71(3) 7_676 7_566
Zn As Mn 0.0 7_566 7_566
Zn As Mn 71.80(3) 7_666 .
Mn As Mn 71.80(3) 7_666 .
Zn As Mn 71.80(3) 7_676 .
Mn As Mn 71.80(3) 7_676 .
Zn As Mn 71.80(3) 7_566 .
Mn As Mn 71.80(3) 7_566 .
Zn As Yb 161.83(4) 7_666 1_565
Mn As Yb 161.83(4) 7_666 1_565
Zn As Yb 78.625(18) 7_676 1_565
Mn As Yb 78.625(18) 7_676 1_565
Zn As Yb 78.625(18) 7_566 1_565
Mn As Yb 78.625(18) 7_566 1_565
Mn As Yb 126.370(13) . 1_565
Zn As Yb 78.626(18) 7_666 .
Mn As Yb 78.626(18) 7_666 .
Zn As Yb 161.83(4) 7_676 .
Mn As Yb 161.83(4) 7_676 .
Zn As Yb 78.626(18) 7_566 .
Mn As Yb 78.626(18) 7_566 .
Mn As Yb 126.370(13) . .
Yb As Yb 88.427(18) 1_565 .
Zn As Yb 78.626(18) 7_666 1_665
Mn As Yb 78.626(18) 7_666 1_665
Zn As Yb 78.626(18) 7_676 1_665
Mn As Yb 78.626(18) 7_676 1_665
Zn As Yb 161.83(4) 7_566 1_665
Mn As Yb 161.83(4) 7_566 1_665
Mn As Yb 126.370(13) . 1_665
Yb As Yb 88.427(18) 1_565 1_665
Yb As Yb 88.427(18) . 1_665

loop_
_geom_bond_atom_site_label_1
_geom_bond_atom_site_label_2
_geom_bond_distance
_geom_bond_site_symmetry_2
Yb As 2.9887(5) 7
Yb As 2.9887(5) 7_665
Yb As 2.9887(5) 1_445
Yb As 2.9887(5) .
Yb As 2.9887(5) 7_565
Yb As 2.9887(5) 1_545
Yb Zn 3.5162(8) 7_666
Yb Zn 3.5162(8) 1_444
Yb Mn 3.5162(8) 1_444
Yb Mn 3.5162(8) 7_666
Yb Zn 3.5162(8) 7_556
Yb Mn 3.5162(8) 7_556
Mn As 2.5333(5) 7_666
Mn As 2.5333(5) 7_676
Mn As 2.5333(5) 7_566
Mn As 2.6119(13) .
Mn Zn 3.0176(13) 7_666
Mn Mn 3.0176(13) 7_666
Mn Mn 3.0176(13) 7_566
Mn Zn 3.0176(13) 7_566
Mn Zn 3.0176(13) 7_676
Mn Mn 3.0176(13) 7_676
Mn Yb 3.5162(8) 1_666
Mn Yb 3.5162(8) 1_566
As Zn 2.5333(5) 7_666
As Mn 2.5333(5) 7_666
As Zn 2.5333(5) 7_676
As Mn 2.5333(5) 7_676
As Zn 2.5333(5) 7_566
As Mn 2.5333(5) 7_566
As Yb 2.9887(5) 1_565
As Yb 2.9887(5) 1_665
